data_7702144
loop_
_publ_author_name
'Escobedo-Cruz, Francisco V'
'Hughbanks, Timothy'

_publ_section_title
;
 New coordination networks containing trinuclear lanthanide complexes and
 hexacyanometallates.
;
_journal_issue 19
_journal_name_full 'Dalton transactions (Cambridge, England : 2003)'
_journal_page_first 6831
_journal_page_last 6841
_journal_paper_doi 10.1039/c7dt02541f
_journal_volume 47
_journal_year 2018
_chemical_formula_moiety 'C30 H56 Co N12 O10 Y3'
_chemical_formula_sum 'C30 H56 Co N12 O10 Y3'
_chemical_formula_weight 1070.52
_space_group_crystal_system orthorhombic
_space_group_IT_number 62
_space_group_name_Hall '-P 2ac 2n'
_space_group_name_H-M_alt 'P n m a'
_atom_sites_solution_hydrogens mixed
_atom_sites_solution_primary direct
_audit_creation_date 2018-02-15
_audit_creation_method
;
Olex2 1.2
(compiled 2017.08.10 svn.r3461 for OlexSys, GUI svn.r5381)
;
_audit_update_record
;
2018-02-16 deposited with the CCDC.
2018-04-13 downloaded from the CCDC.
;
_cell_angle_alpha 90
_cell_angle_beta 90
_cell_angle_gamma 90
_cell_formula_units_Z 4
_cell_length_a 24.568(14)
_cell_length_b 12.893(7)
_cell_length_c 16.127(9)
_cell_measurement_reflns_used 9359
_cell_measurement_temperature 150
_cell_measurement_theta_max 28.47
_cell_measurement_theta_min 2.19
_cell_volume 5108(5)
_computing_cell_refinement 'SAINT v8.27A (Bruker, 2012)'
_computing_data_collection 'Bruker-Axs ApexII'
_computing_data_reduction 'SAINT v8.27A (Bruker, 2012)'
_computing_molecular_graphics 'Olex2 (Dolomanov et al., 2009)'
_computing_publication_material 'Olex2 (Dolomanov et al., 2009)'
_computing_structure_refinement 'ShelXL (Sheldrick, 2015)'
_computing_structure_solution 'ShelXS (Sheldrick, 2008)'
_diffrn_ambient_temperature 150
_diffrn_detector 'CCD area detector'
_diffrn_detector_area_resol_mean 5.6
_diffrn_detector_type 'Bruker SMART CCD 6000 area detector'
_diffrn_measured_fraction_theta_full 0.984
_diffrn_measured_fraction_theta_max 0.987
_diffrn_measurement_device 'three-circle diffractometer'
_diffrn_measurement_device_type 'Bruker APEX-II CCD'
_diffrn_measurement_method '\w and \f scans'
_diffrn_radiation_monochromator 'mirror optics'
_diffrn_radiation_probe x-ray
_diffrn_radiation_type MoK\a
_diffrn_radiation_wavelength 0.71073
_diffrn_reflns_av_R_equivalents 0.0602
_diffrn_reflns_av_unetI/netI 0.0311
_diffrn_reflns_Laue_measured_fraction_full 0.984
_diffrn_reflns_Laue_measured_fraction_max 0.987
_diffrn_reflns_limit_h_max 31
_diffrn_reflns_limit_h_min -31
_diffrn_reflns_limit_k_max 16
_diffrn_reflns_limit_k_min -16
_diffrn_reflns_limit_l_max 20
_diffrn_reflns_limit_l_min -20
_diffrn_reflns_number 57895
_diffrn_reflns_point_group_measured_fraction_full 0.984
_diffrn_reflns_point_group_measured_fraction_max 0.987
_diffrn_reflns_theta_full 25.242
_diffrn_reflns_theta_max 27.103
_diffrn_reflns_theta_min 2.084
_diffrn_source 'sealed X-ray tube'
_diffrn_source_target Mo
_diffrn_source_type 'Incoatec I\ms'
_diffrn_standards_number 0
_exptl_absorpt_coefficient_mu 3.747
_exptl_absorpt_correction_T_max 0.7459
_exptl_absorpt_correction_T_min 0.4269
_exptl_absorpt_correction_type multi-scan
_exptl_absorpt_process_details
;
SADABS-2012/1 (Bruker,2012) was used for absorption correction.
wR2(int) was 0.1436 before and 0.0634 after correction.
The Ratio of minimum to maximum transmission is 0.5723.
The \l/2 correction factor is 0.0015.
;
_exptl_crystal_colour 'clear light yellow'
_exptl_crystal_colour_lustre clear
_exptl_crystal_colour_modifier light
_exptl_crystal_colour_primary yellow
_exptl_crystal_density_diffrn 1.392
_exptl_crystal_description needle
_exptl_crystal_F_000 2176
_exptl_crystal_size_max 0.312
_exptl_crystal_size_mid 0.032
_exptl_crystal_size_min 0.024
_refine_diff_density_max 0.589
_refine_diff_density_min -0.535
_refine_diff_density_rms 0.080
_refine_ls_extinction_method none
_refine_ls_goodness_of_fit_ref 1.051
_refine_ls_hydrogen_treatment constr
_refine_ls_matrix_type full
_refine_ls_number_parameters 282
_refine_ls_number_reflns 5815
_refine_ls_number_restraints 0
_refine_ls_restrained_S_all 1.051
_refine_ls_R_factor_all 0.0397
_refine_ls_R_factor_gt 0.0309
_refine_ls_shift/su_max 0.001
_refine_ls_shift/su_mean 0.000
_refine_ls_structure_factor_coef Fsqd
_refine_ls_weighting_details 'w=1/[\s^2^(Fo^2^)+(0.0384P)^2^+6.2447P] where P=(Fo^2^+2Fc^2^)/3'
_refine_ls_weighting_scheme calc
_refine_ls_wR_factor_gt 0.0772
_refine_ls_wR_factor_ref 0.0808
_reflns_Friedel_coverage 0.000
_reflns_number_gt 4922
_reflns_number_total 5815
_reflns_threshold_expression 'I > 2\s(I)'
_cod_data_source_file c7dt02541f1.cif
_cod_data_source_block C30H56N12O10Y3Co
_cod_original_cell_volume 5109(5)
_cod_database_code 7702144
_shelxl_version_number 2014-1
_shelx_space_group_comment
;
The symmetry employed for this shelxl refinement is uniquely defined
by the following loop, which should always be used as a source of
symmetry information in preference to the above space-group names.
They are only intended as comments.
;
_olex2_refinement_description
;
1. Fixed Uiso
 At 1.2 times of:
  All C(H) groups
 At 1.5 times of:
  All C(H,H,H) groups, All O(H,H) groups
2.a Rotating group:
 O1(H1a,H1b), O2(H2a,H2b)
2.b Ternary CH refined with riding coordinates:
 C6(H6), C8(H8), C9(H9), C10(H10), C11(H11), C12(H12), C13(H13), C15(H15)
2.c Idealised Me refined as rotating group:
 C5(H5a,H5b,H5c), C7(H7a,H7b,H7c), C14(H14a,H14b,H14c), C16(H16a,H16b,H16c),
 C17(H17a,H17b,H17c), C18(H18a,H18b,H18c)
;
_olex2_submission_special_instructions 'No special instructions were received'

loop_
_space_group_symop_operation_xyz
'x, y, z'
'-x+1/2, -y, z+1/2'
'x+1/2, -y+1/2, -z+1/2'
'-x, y+1/2, -z'
'-x, -y, -z'
'x-1/2, y, -z-1/2'
'-x-1/2, y-1/2, z-1/2'
'x, -y-1/2, z'

loop_
_atom_site_label
_atom_site_type_symbol
_atom_site_fract_x
_atom_site_fract_y
_atom_site_fract_z
_atom_site_U_iso_or_equiv
_atom_site_adp_type
_atom_site_occupancy
_atom_site_site_symmetry_order
_atom_site_calc_flag
_atom_site_refinement_flags_posn
_atom_site_refinement_flags_adp
_atom_site_refinement_flags_occupancy
Y1 Y 0.35293(2) 0.11061(2) 0.29736(2) 0.01006(7) Uani 1 1 d . . .
Y2 Y 0.46636(2) 0.2500 0.19740(2) 0.01258(8) Uani 1 2 d S T P
Co1 Co 0.26664(2) -0.2500 0.34679(3) 0.01248(11) Uani 1 2 d S T P
O4 O 0.44651(7) 0.36356(14) 0.30402(10) 0.0139(3) Uani 1 1 d . . .
O5 O 0.30503(10) 0.2500 0.24892(13) 0.0113(5) Uani 1 2 d S T P
O6 O 0.35877(9) 0.2500 0.38314(14) 0.0117(5) Uani 1 2 d S T P
O3 O 0.39569(7) 0.36315(13) 0.17096(10) 0.0135(3) Uani 1 1 d . . .
N5 N 0.39439(8) 0.05881(16) 0.44341(12) 0.0143(4) Uani 1 1 d . . .
N1 N 0.34563(9) -0.07832(17) 0.30023(13) 0.0170(4) Uani 1 1 d . . .
C1 C 0.31618(10) -0.35470(18) 0.31641(14) 0.0130(5) Uani 1 1 d . . .
O1 O 0.27167(7) 0.09144(13) 0.37975(11) 0.0165(4) Uani 1 1 d . . .
H1A H 0.2744 0.1291 0.4247 0.025 Uiso 1 1 d GR . .
H1B H 0.2694 0.0277 0.3982 0.025 Uiso 1 1 d GR . .
C5 C 0.42720(11) -0.0380(2) 0.44106(16) 0.0199(5) Uani 1 1 d . . .
H5A H 0.4029 -0.0982 0.4431 0.030 Uiso 1 1 calc GR . .
H5B H 0.4518 -0.0397 0.4888 0.030 Uiso 1 1 calc GR . .
H5C H 0.4485 -0.0400 0.3897 0.030 Uiso 1 1 calc GR . .
C4 C 0.21707(10) -0.35472(19) 0.37935(15) 0.0152(5) Uani 1 1 d . . .
N4 N 0.18796(9) -0.07913(17) 0.39846(14) 0.0225(5) Uani 1 1 d . . .
N8 N 0.44024(13) 0.2500 0.03769(18) 0.0178(6) Uani 1 2 d S T P
C6 C 0.37956(14) 0.2500 0.0517(2) 0.0140(7) Uani 1 2 d S T P
H6 H 0.3610 0.2500 -0.0034 0.017 Uiso 1 2 calc RS T P
N2 N 0.32099(14) -0.2500 0.5179(2) 0.0260(7) Uani 1 2 d S T P
C3 C 0.23557(16) -0.2500 0.2378(2) 0.0184(7) Uani 1 2 d S T P
C7 C 0.35709(10) 0.0482(2) 0.51509(15) 0.0186(5) Uani 1 1 d . . .
H7A H 0.3337 0.1096 0.5186 0.028 Uiso 1 1 calc GR . .
H7B H 0.3784 0.0417 0.5662 0.028 Uiso 1 1 calc GR . .
H7C H 0.3345 -0.0138 0.5079 0.028 Uiso 1 1 calc GR . .
C8 C 0.50671(14) -0.7500 0.3840(2) 0.0141(7) Uani 1 2 d S T P
H8 H 0.5289 -0.7500 0.4360 0.017 Uiso 1 2 calc RS T P
C9 C 0.36345(10) 0.34884(19) 0.09812(14) 0.0134(5) Uani 1 1 d . . .
H9 H 0.3703 0.4090 0.0604 0.016 Uiso 1 1 calc R . .
C10 C 0.30261(10) 0.15226(18) 0.11917(14) 0.0127(5) Uani 1 1 d . . .
H10 H 0.2813 0.1477 0.0664 0.015 Uiso 1 1 calc R . .
N6 N 0.29044(8) 0.05894(15) 0.17051(12) 0.0140(4) Uani 1 1 d . . .
N3 N 0.21699(15) -0.2500 0.1721(2) 0.0265(8) Uani 1 2 d S T P
C2 C 0.29940(15) -0.2500 0.4546(2) 0.0168(7) Uani 1 2 d S T P
C11 C 0.28491(14) 0.2500 0.1662(2) 0.0122(7) Uani 1 2 d S T P
H11 H 0.2443 0.2500 0.1689 0.015 Uiso 1 2 calc RS T P
N7 N 0.54437(12) -0.7500 0.31096(18) 0.0169(6) Uani 1 2 d S T P
C12 C 0.39464(14) 0.2500 0.4521(2) 0.0120(6) Uani 1 2 d S T P
H12 H 0.3721 0.2500 0.5038 0.014 Uiso 1 2 calc RS T P
C13 C 0.47215(10) 0.34884(19) 0.38189(14) 0.0138(5) Uani 1 1 d . . .
H13 H 0.4971 0.4090 0.3913 0.017 Uiso 1 1 calc R . .
C14 C 0.58075(11) -0.8421(2) 0.31402(17) 0.0217(6) Uani 1 1 d . . .
H14A H 0.5591 -0.9052 0.3063 0.033 Uiso 1 1 calc GR . .
H14B H 0.5991 -0.8447 0.3679 0.033 Uiso 1 1 calc GR . .
H14C H 0.6080 -0.8371 0.2698 0.033 Uiso 1 1 calc GR . .
C15 C 0.43014(10) 0.15175(19) 0.45251(14) 0.0139(5) Uani 1 1 d . . .
H15 H 0.4498 0.1473 0.5067 0.017 Uiso 1 1 calc R . .
O2 O 0.52472(8) 0.12053(15) 0.14413(12) 0.0253(4) Uani 1 1 d . . .
H2A H 0.5171 0.0503 0.1365 0.038 Uiso 1 1 d GR . .
H2B H 0.5606 0.1279 0.1260 0.038 Uiso 1 1 d GR . .
C16 C 0.30533(12) -0.03593(19) 0.12359(16) 0.0206(6) Uani 1 1 d . . .
H16A H 0.3451 -0.0414 0.1202 0.031 Uiso 1 1 calc GR . .
H16B H 0.2900 -0.0320 0.0676 0.031 Uiso 1 1 calc GR . .
H16C H 0.2907 -0.0970 0.1521 0.031 Uiso 1 1 calc GR . .
C17 C 0.45664(12) 0.3421(2) -0.01094(17) 0.0270(6) Uani 1 1 d . . .
H17A H 0.4501 0.4049 0.0218 0.040 Uiso 1 1 calc GR . .
H17B H 0.4353 0.3451 -0.0622 0.040 Uiso 1 1 calc GR . .
H17C H 0.4954 0.3373 -0.0246 0.040 Uiso 1 1 calc GR . .
C18 C 0.23137(11) 0.0520(2) 0.18890(16) 0.0188(5) Uani 1 1 d . . .
H18A H 0.2237 -0.0138 0.2170 0.028 Uiso 1 1 calc GR . .
H18B H 0.2107 0.0554 0.1370 0.028 Uiso 1 1 calc GR . .
H18C H 0.2207 0.1098 0.2249 0.028 Uiso 1 1 calc GR . .

loop_
_atom_site_aniso_label
_atom_site_aniso_U_11
_atom_site_aniso_U_22
_atom_site_aniso_U_33
_atom_site_aniso_U_23
_atom_site_aniso_U_13
_atom_site_aniso_U_12
Y1 0.01044(12) 0.00895(11) 0.01079(11) 0.00040(8) -0.00049(8) -0.00012(8)
Y2 0.01080(16) 0.01440(17) 0.01254(16) 0.000 0.00145(12) 0.000
Co1 0.0157(2) 0.0086(2) 0.0132(2) 0.000 0.00018(18) 0.000
O4 0.0120(8) 0.0174(9) 0.0124(8) -0.0007(6) -0.0025(6) 0.0020(7)
O5 0.0141(12) 0.0118(11) 0.0079(10) 0.000 -0.0018(9) 0.000
O6 0.0106(12) 0.0128(11) 0.0116(11) 0.000 -0.0028(9) 0.000
O3 0.0156(9) 0.0134(8) 0.0113(8) -0.0008(6) -0.0012(7) 0.0005(7)
N5 0.0134(10) 0.0138(10) 0.0157(10) 0.0035(8) -0.0003(8) 0.0010(8)
N1 0.0182(11) 0.0134(10) 0.0192(10) 0.0002(8) -0.0014(9) 0.0010(9)
C1 0.0172(13) 0.0094(11) 0.0125(11) 0.0016(9) -0.0014(9) -0.0054(10)
O1 0.0178(9) 0.0146(9) 0.0171(8) 0.0001(7) 0.0032(7) -0.0015(7)
C5 0.0187(13) 0.0187(13) 0.0224(13) 0.0026(10) -0.0054(11) 0.0029(11)
C4 0.0186(13) 0.0121(11) 0.0150(11) -0.0023(9) -0.0017(10) 0.0046(10)
N4 0.0227(12) 0.0168(11) 0.0279(12) 0.0021(9) 0.0050(10) 0.0030(9)
N8 0.0195(16) 0.0207(16) 0.0131(14) 0.000 0.0017(12) 0.000
C6 0.0158(18) 0.0165(17) 0.0097(15) 0.000 0.0003(13) 0.000
N2 0.0257(19) 0.0325(19) 0.0198(16) 0.000 -0.0012(14) 0.000
C3 0.024(2) 0.0109(16) 0.0203(18) 0.000 -0.0004(15) 0.000
C7 0.0177(13) 0.0232(14) 0.0148(11) 0.0044(10) 0.0014(10) -0.0020(10)
C8 0.0083(16) 0.0199(18) 0.0141(16) 0.000 -0.0022(13) 0.000
C9 0.0158(12) 0.0125(11) 0.0118(11) 0.0033(9) -0.0016(9) -0.0010(9)
C10 0.0154(12) 0.0113(11) 0.0115(11) -0.0013(9) -0.0025(9) -0.0007(9)
N6 0.0150(11) 0.0109(10) 0.0160(10) -0.0018(8) -0.0002(8) -0.0012(8)
N3 0.038(2) 0.0206(17) 0.0205(17) 0.000 -0.0032(15) 0.000
C2 0.0174(18) 0.0141(17) 0.0187(18) 0.000 0.0020(15) 0.000
C11 0.0107(16) 0.0143(16) 0.0116(15) 0.000 -0.0013(13) 0.000
N7 0.0094(14) 0.0213(16) 0.0200(15) 0.000 0.0030(12) 0.000
C12 0.0108(16) 0.0157(16) 0.0096(15) 0.000 -0.0029(12) 0.000
C13 0.0109(12) 0.0178(12) 0.0126(11) -0.0004(9) -0.0013(9) -0.0022(9)
C14 0.0151(13) 0.0252(15) 0.0248(13) 0.0010(11) 0.0023(10) 0.0048(11)
C15 0.0125(12) 0.0175(12) 0.0118(11) 0.0024(9) -0.0027(9) -0.0018(10)
O2 0.0184(10) 0.0260(10) 0.0315(10) -0.0060(8) 0.0045(8) 0.0052(8)
C16 0.0322(15) 0.0120(12) 0.0176(12) -0.0044(10) -0.0009(11) -0.0023(11)
C17 0.0246(15) 0.0366(17) 0.0198(13) 0.0087(12) 0.0046(11) -0.0060(13)
C18 0.0170(13) 0.0198(13) 0.0197(12) -0.0011(10) -0.0009(10) -0.0049(10)

loop_
_atom_type_symbol
_atom_type_description
_atom_type_scat_dispersion_real
_atom_type_scat_dispersion_imag
_atom_type_scat_source
C C 0.0033 0.0016 'International Tables Vol C Tables 4.2.6.8 and 6.1.1.4'
H H 0.0000 0.0000 'International Tables Vol C Tables 4.2.6.8 and 6.1.1.4'
Co Co 0.3494 0.9721 'International Tables Vol C Tables 4.2.6.8 and 6.1.1.4'
N N 0.0061 0.0033 'International Tables Vol C Tables 4.2.6.8 and 6.1.1.4'
O O 0.0106 0.0060 'International Tables Vol C Tables 4.2.6.8 and 6.1.1.4'
Y Y -2.7962 3.5667 'International Tables Vol C Tables 4.2.6.8 and 6.1.1.4'

loop_
_geom_angle_atom_site_label_1
_geom_angle_atom_site_label_2
_geom_angle_atom_site_label_3
_geom_angle
_geom_angle_site_symmetry_1
_geom_angle_site_symmetry_3
Y1 Y1 Y2 60.829(18) 8_565 .
O4 Y1 Y1 81.77(4) 8_565 8_565
O4 Y1 Y2 37.18(4) 8_565 .
O4 Y1 N5 67.38(6) 8_565 .
O4 Y1 N1 102.39(7) 8_565 .
O4 Y1 O1 143.89(6) 8_565 .
O4 Y1 N6 130.25(6) 8_565 .
O5 Y1 Y1 38.17(5) . 8_565
O5 Y1 Y2 81.75(7) . .
O5 Y1 O4 114.35(7) . 8_565
O5 Y1 O3 79.52(7) . 8_565
O5 Y1 N5 134.38(7) . .
O5 Y1 N1 138.81(7) . .
O5 Y1 O1 80.95(8) . .
O5 Y1 N6 68.57(7) . .
O6 Y1 Y1 37.74(5) . 8_565
O6 Y1 Y2 80.39(6) . .
O6 Y1 O4 78.25(7) . 8_565
O6 Y1 O5 67.59(7) . .
O6 Y1 O3 113.04(7) . 8_565
O6 Y1 N5 68.54(7) . .
O6 Y1 N1 141.41(7) . .
O6 Y1 O1 78.33(7) . .
O6 Y1 N6 135.00(7) . .
O3 Y1 Y1 81.61(4) 8_565 8_565
O3 Y1 Y2 37.05(4) 8_565 .
O3 Y1 O4 64.64(6) 8_565 8_565
O3 Y1 N5 130.08(7) 8_565 .
O3 Y1 N1 101.27(7) 8_565 .
O3 Y1 O1 151.03(6) 8_565 .
O3 Y1 N6 67.63(7) 8_565 .
N5 Y1 Y1 104.59(5) . 8_565
N5 Y1 Y2 102.76(5) . .
N1 Y1 Y1 175.65(5) . 8_565
N1 Y1 Y2 123.36(5) . .
N1 Y1 N5 76.13(7) . .
N1 Y1 N6 73.78(7) . .
O1 Y1 Y1 95.88(4) . 8_565
O1 Y1 Y2 156.47(4) . .
O1 Y1 N5 78.62(7) . .
O1 Y1 N1 80.01(7) . .
O1 Y1 N6 85.39(7) . .
N6 Y1 Y1 104.60(4) . 8_565
N6 Y1 Y2 102.92(6) . .
N6 Y1 N5 147.90(7) . .
Y1 Y2 Y1 58.34(4) . 8_565
O4 Y2 Y1 79.86(5) 8_565 8_565
O4 Y2 Y1 37.46(4) . 8_565
O4 Y2 Y1 37.46(4) 8_565 .
O4 Y2 Y1 79.86(5) . .
O4 Y2 O4 78.65(10) 8_565 .
O4 Y2 N8 132.15(6) . .
O4 Y2 N8 132.15(6) 8_565 .
O4 Y2 N7 68.80(7) . 1_565
O4 Y2 N7 68.80(7) 8_565 1_565
O4 Y2 O2 87.19(7) 8_565 .
O4 Y2 O2 87.19(7) . 8_565
O4 Y2 O2 147.84(7) . .
O4 Y2 O2 147.84(7) 8_565 8_565
O3 Y2 Y1 79.65(6) . .
O3 Y2 Y1 79.65(6) 8_565 8_565
O3 Y2 Y1 37.24(5) . 8_565
O3 Y2 Y1 37.24(5) 8_565 .
O3 Y2 O4 112.29(7) . 8_565
O3 Y2 O4 112.30(7) 8_565 .
O3 Y2 O4 65.04(6) . .
O3 Y2 O4 65.04(6) 8_565 8_565
O3 Y2 O3 78.43(9) . 8_565
O3 Y2 N8 68.83(6) . .
O3 Y2 N8 68.83(6) 8_565 .
O3 Y2 N7 132.19(6) . 1_565
O3 Y2 N7 132.19(6) 8_565 1_565
O3 Y2 O2 146.75(7) 8_565 8_565
O3 Y2 O2 86.72(8) 8_565 .
O3 Y2 O2 146.75(7) . .
O3 Y2 O2 86.72(8) . 8_565
N8 Y2 Y1 103.98(6) . 8_565
N8 Y2 Y1 103.98(6) . .
N7 Y2 Y1 104.15(7) 1_565 8_565
N7 Y2 Y1 104.15(7) 1_565 .
N7 Y2 N8 147.69(9) 1_565 .
O2 Y2 Y1 105.86(6) . .
O2 Y2 Y1 164.19(5) 8_565 .
O2 Y2 Y1 105.86(6) 8_565 8_565
O2 Y2 Y1 164.19(5) . 8_565
O2 Y2 N8 78.10(7) 8_565 .
O2 Y2 N8 78.10(7) . .
O2 Y2 N7 79.19(7) . 1_565
O2 Y2 N7 79.19(7) 8_565 1_565
O2 Y2 O2 89.92(11) . 8_565
C1 Co1 C1 91.63(15) 8 .
C1 Co1 C4 178.98(10) . 8
C1 Co1 C4 88.66(11) 8 8
C1 Co1 C4 88.66(11) . .
C1 Co1 C4 178.98(10) 8 .
C1 Co1 C3 91.08(11) . .
C1 Co1 C3 91.07(11) 8 .
C1 Co1 C2 87.97(11) . .
C1 Co1 C2 87.97(11) 8 .
C4 Co1 C4 91.03(15) 8 .
C4 Co1 C3 89.89(11) . .
C4 Co1 C3 89.89(11) 8 .
C4 Co1 C2 91.07(11) 8 .
C4 Co1 C2 91.07(11) . .
C2 Co1 C3 178.62(16) . .
Y2 O4 Y1 105.37(7) . 8_565
C13 O4 Y1 119.95(14) . 8_565
C13 O4 Y2 118.73(14) . .
Y1 O5 Y1 103.66(10) 8_565 .
C11 O5 Y1 119.95(9) . 8_565
C11 O5 Y1 119.95(9) . .
Y1 O6 Y1 104.53(10) 8_565 .
C12 O6 Y1 121.08(9) . 8_565
C12 O6 Y1 121.08(9) . .
Y2 O3 Y1 105.71(7) . 8_565
C9 O3 Y1 119.38(14) . 8_565
C9 O3 Y2 119.17(14) . .
C5 N5 Y1 113.41(15) . .
C5 N5 C15 110.95(19) . .
C7 N5 Y1 118.62(15) . .
C7 N5 C5 106.10(19) . .
C7 N5 C15 111.19(19) . .
C15 N5 Y1 96.38(13) . .
C1 N1 Y1 142.64(19) 8 .
N1 C1 Co1 177.1(2) 8 .
N4 C4 Co1 177.9(2) 8 .
C6 N8 Y2 95.35(18) . .
C17 N8 Y2 116.66(17) . .
C17 N8 Y2 116.66(17) 8_565 .
C17 N8 C6 110.43(19) . .
C17 N8 C6 110.43(19) 8_565 .
C17 N8 C17 106.8(3) 8_565 .
N8 C6 C9 109.23(18) . 8_565
N8 C6 C9 109.23(18) . .
C9 C6 C9 112.8(3) . 8_565
N3 C3 Co1 179.8(4) . .
N7 C8 C13 108.94(18) . 1_545
N7 C8 C13 108.94(18) . 8
C13 C8 C13 112.6(3) 8 1_545
O3 C9 C6 111.5(2) . .
O3 C9 C10 111.08(19) . 8_565
C6 C9 C10 110.7(2) . 8_565
C9 C10 C11 113.2(2) 8_565 .
N6 C10 C9 108.13(19) . 8_565
N6 C10 C11 109.39(19) . .
C10 N6 Y1 96.31(13) . .
C16 N6 Y1 117.33(15) . .
C16 N6 C10 109.42(19) . .
C18 N6 Y1 115.38(15) . .
C18 N6 C10 110.84(19) . .
C18 N6 C16 107.1(2) . .
N2 C2 Co1 177.4(3) . .
O5 C11 C10 111.41(17) . 8_565
O5 C11 C10 111.41(17) . .
C10 C11 C10 110.5(3) . 8_565
C8 N7 Y2 95.56(19) . 1_545
C14 N7 Y2 117.22(16) 8_545 1_545
C14 N7 Y2 117.22(16) . 1_545
C14 N7 C8 110.18(18) 8_545 .
C14 N7 C8 110.18(18) . .
C14 N7 C14 106.0(3) 8_545 .
O6 C12 C15 110.83(17) . 8_565
O6 C12 C15 110.83(17) . .
C15 C12 C15 110.9(3) 8_565 .
O4 C13 C8 112.2(2) . 1_565
O4 C13 C15 111.02(19) . 8_565
C8 C13 C15 110.6(2) 1_565 8_565
N5 C15 C12 109.1(2) . .
N5 C15 C13 108.56(19) . 8_565
C13 C15 C12 112.4(2) 8_565 .

loop_
_geom_bond_atom_site_label_1
_geom_bond_atom_site_label_2
_geom_bond_distance
_geom_bond_site_symmetry_2
Y1 Y1 3.594(2) 8_565
Y1 Y2 3.6870(14) .
Y1 O4 2.326(2) 8_565
Y1 O5 2.2859(17) .
Y1 O6 2.2725(17) .
Y1 O3 2.318(2) 8_565
Y1 N5 2.652(2) .
Y1 N1 2.443(3) .
Y1 O1 2.411(2) .
Y1 N6 2.643(2) .
Y2 Y1 3.6871(14) 8_565
Y2 O4 2.3105(19) 8_565
Y2 O4 2.3105(19) .
Y2 O3 2.3075(19) 8_565
Y2 O3 2.3075(19) .
Y2 N8 2.654(3) .
Y2 N7 2.651(3) 1_565
Y2 O2 2.362(2) .
Y2 O2 2.362(2) 8_565
Co1 C1 1.882(3) 8
Co1 C1 1.883(3) .
Co1 C4 1.893(3) 8
Co1 C4 1.893(3) .
Co1 C3 1.916(4) .
Co1 C2 1.915(4) .
O4 Y1 2.326(2) 8_565
O4 C13 1.418(3) .
O5 Y1 2.2859(17) 8_565
O5 C11 1.423(4) .
O6 Y1 2.2725(17) 8_565
O6 C12 1.419(4) .
O3 Y1 2.318(2) 8_565
O3 C9 1.429(3) .
N5 C5 1.486(3) .
N5 C7 1.482(3) .
N5 C15 1.493(3) .
N1 C1 1.156(3) 8
C1 N1 1.156(3) 8
C4 N4 1.155(3) 8
N4 C4 1.155(3) 8
N8 C6 1.508(5) .
N8 C17 1.479(3) 8_565
N8 C17 1.479(3) .
C6 C9 1.530(3) 8_565
C6 C9 1.530(3) .
N2 C2 1.152(5) .
C3 N3 1.154(5) .
C8 N7 1.498(4) .
C8 C13 1.532(3) 1_545
C8 C13 1.532(3) 8
C9 C10 1.533(3) 8_565
C10 C9 1.533(3) 8_565
C10 N6 1.491(3) .
C10 C11 1.533(3) .
N6 C16 1.484(3) .
N6 C18 1.484(3) .
C11 C10 1.533(3) 8_565
N7 Y2 2.651(3) 1_545
N7 C14 1.487(3) .
N7 C14 1.487(3) 8_545
C12 C15 1.538(3) 8_565
C12 C15 1.538(3) .
C13 C8 1.532(3) 1_565
C13 C15 1.537(3) 8_565
C15 C13 1.537(3) 8_565

loop_
_smtbx_masks_void_nr
_smtbx_masks_void_average_x
_smtbx_masks_void_average_y
_smtbx_masks_void_average_z
_smtbx_masks_void_volume
_smtbx_masks_void_count_electrons
_smtbx_masks_void_content
1 -0.036 -0.250 0.351 356.2 107.3 10H2O
2 0.036 0.250 0.649 356.2 108.6 10H2O
3 0.464 0.750 0.149 356.2 106.4 10H2O
4 0.536 0.250 0.851 356.2 109.5 10H2O
